data_4077538
loop_
_publ_author_name
'Cabeza, Javier A.'
'del R\'io, Ignacio'
'Grepioni, Fabrizia'
'Riera, V\'ictor'

_publ_section_title
;
 Approaches to Triosmium Carbonyl Cluster Compounds Derived from
 Benzophenone Imine. Characterization of Terminal Imino, Bridging Amido,
 and Orthometalated Imino Derivatives
;
_journal_issue 22
_journal_name_full Organometallics
_journal_page_first 4643
_journal_paper_doi 10.1021/om0004139
_journal_volume 19
_journal_year 2000
_chemical_formula_sum 'C23 H11 N O10 Os3'
_chemical_formula_weight 1031.93
_chemical_name_systematic
;
 ?
;
_space_group_IT_number 15
_symmetry_cell_setting monoclinic
_symmetry_space_group_name_Hall '-C 2yc'
_symmetry_space_group_name_H-M 'C 1 2/c 1'
_atom_sites_solution_hydrogens geom
_atom_sites_solution_primary direct
_atom_sites_solution_secondary difmap
_audit_creation_method SHELXL-97
_cell_angle_alpha 90.00
_cell_angle_beta 106.98(2)
_cell_angle_gamma 90.00
_cell_formula_units_Z 8
_cell_length_a 23.472(5)
_cell_length_b 11.120(3)
_cell_length_c 20.593(6)
_cell_measurement_temperature 293(2)
_cell_volume 5141(2)
_computing_structure_refinement 'SHELXL-97 (Sheldrick, 1997)'
_computing_structure_solution 'SHELXS-97 (Sheldrick, 1990)'
_diffrn_ambient_temperature 293(2)
_diffrn_measured_fraction_theta_full 0.986
_diffrn_measured_fraction_theta_max 0.986
_diffrn_radiation_monochromator graphite
_diffrn_radiation_source 'fine-focus sealed tube'
_diffrn_radiation_type MoK\a
_diffrn_radiation_wavelength 0.71073
_diffrn_reflns_av_R_equivalents 0.0000
_diffrn_reflns_av_sigmaI/netI 0.0248
_diffrn_reflns_limit_h_max 26
_diffrn_reflns_limit_h_min -27
_diffrn_reflns_limit_k_max 13
_diffrn_reflns_limit_k_min 0
_diffrn_reflns_limit_l_max 24
_diffrn_reflns_limit_l_min 0
_diffrn_reflns_number 9763
_diffrn_reflns_theta_full 24.99
_diffrn_reflns_theta_max 25.0
_diffrn_reflns_theta_min 3.0
_exptl_absorpt_coefficient_mu 14.849
_exptl_absorpt_correction_T_max 1.00
_exptl_absorpt_correction_T_min 0.48
_exptl_absorpt_correction_type psi-scan
_exptl_crystal_density_diffrn 2.667
_exptl_crystal_density_method 'not measured'
_exptl_crystal_F_000 3712
_exptl_crystal_size_max 0.22
_exptl_crystal_size_mid 0.18
_exptl_crystal_size_min 0.18
_refine_diff_density_max 1.827
_refine_diff_density_min -1.127
_refine_diff_density_rms 0.393
_refine_ls_extinction_coef 0.00000(3)
_refine_ls_extinction_expression Fc^*^=kFc[1+0.001xFc^2^\l^3^/sin(2\q)]^-1/4^
_refine_ls_extinction_method SHELXL
_refine_ls_goodness_of_fit_ref 0.989
_refine_ls_hydrogen_treatment mixed
_refine_ls_matrix_type full
_refine_ls_number_parameters 311
_refine_ls_number_reflns 4465
_refine_ls_number_restraints 0
_refine_ls_restrained_S_all 0.989
_refine_ls_R_factor_all 0.0650
_refine_ls_R_factor_gt 0.0530
_refine_ls_shift/su_max 0.004
_refine_ls_shift/su_mean 0.001
_refine_ls_structure_factor_coef Fsqd
_refine_ls_weighting_details 'calc w=1/[\s^2^(Fo^2^)+(0.1287P)^2^+0.0000P] where P=(Fo^2^+2Fc^2^)/3'
_refine_ls_weighting_scheme calc
_refine_ls_wR_factor_gt 0.1406
_refine_ls_wR_factor_ref 0.1489
_reflns_number_gt 3680
_reflns_number_total 4465
_reflns_threshold_expression >2sigma(I)
_cod_data_source_file om0004139.cif
_cod_data_source_block 2
_cod_depositor_comments
;
The following automatic conversions were performed:

'_symmetry_cell_setting' value 'Monoclinic' changed to 'monoclinic'
according to /home/saulius/struct/CIF-dictionaries/cif_core.dic
dictionary named 'cif_core.dic' version 2.4.2 from
2011-04-26.

'_exptl_absorpt_correction_type' value 'Psi-scan'
changed to 'psi-scan' according to
/home/saulius/struct/CIF-dictionaries/cif_core.dic dictionary named
'cif_core.dic' version 2.4.2 from 2011-04-26.

Automatic conversion script
Id: cif_fix_values 1715 2011-07-08 13:25:40Z adriana 
;
_cod_original_sg_symbol_H-M 'C 2/c'
_cod_database_code 4077538

loop_
_symmetry_equiv_pos_as_xyz
'x, y, z'
'-x, y, -z+1/2'
'x+1/2, y+1/2, z'
'-x+1/2, y+1/2, -z+1/2'
'-x, -y, -z'
'x, -y, z-1/2'
'-x+1/2, -y+1/2, -z'
'x+1/2, -y+1/2, z-1/2'

loop_
_atom_site_label
_atom_site_type_symbol
_atom_site_fract_x
_atom_site_fract_y
_atom_site_fract_z
_atom_site_U_iso_or_equiv
_atom_site_adp_type
_atom_site_occupancy
_atom_site_symmetry_multiplicity
_atom_site_calc_flag
_atom_site_refinement_flags
Os1 Os 0.12923(2) 0.36848(4) 0.04972(2) 0.03052(19) Uani 1 1 d .
Os2 Os 0.06532(2) 0.35824(4) 0.14496(2) 0.03166(19) Uani 1 1 d .
H120 H 0.0525 0.3954 0.0541 0.040 Uiso 1 1 d .
Os3 Os 0.15773(2) 0.53066(4) 0.16150(2) 0.03281(19) Uani 1 1 d .
C1 C 0.0977(6) 0.2624(11) -0.0256(6) 0.042(3) Uani 1 1 d .
O1 O 0.0787(6) 0.2082(10) -0.0730(5) 0.070(3) Uani 1 1 d .
C2 C 0.2107(7) 0.3493(13) 0.0566(6) 0.046(3) Uani 1 1 d .
O2 O 0.2613(4) 0.3385(11) 0.0624(6) 0.061(3) Uani 1 1 d .
C3 C 0.1207(6) 0.5039(12) -0.0090(6) 0.039(3) Uani 1 1 d .
O3 O 0.1157(4) 0.5870(10) -0.0439(5) 0.056(3) Uani 1 1 d .
C4 C 0.0122(6) 0.4876(13) 0.1501(7) 0.045(3) Uani 1 1 d .
O4 O -0.0183(5) 0.5607(10) 0.1567(6) 0.067(3) Uani 1 1 d .
C5 C 0.0852(6) 0.3380(11) 0.2392(7) 0.039(3) Uani 1 1 d .
O5 O 0.0997(6) 0.3259(14) 0.2978(5) 0.079(4) Uani 1 1 d .
C6 C 0.0008(5) 0.2422(14) 0.1215(7) 0.048(3) Uani 1 1 d .
O6 O -0.0381(5) 0.1803(10) 0.1065(7) 0.071(3) Uani 1 1 d .
C7 C 0.2112(6) 0.4073(12) 0.2093(6) 0.042(3) Uani 1 1 d .
O7 O 0.2444(5) 0.3354(10) 0.2369(6) 0.061(3) Uani 1 1 d .
C8 C 0.2196(6) 0.6219(12) 0.1439(7) 0.043(3) Uani 1 1 d .
O8 O 0.2573(5) 0.6798(11) 0.1334(6) 0.064(3) Uani 1 1 d .
C9 C 0.0965(6) 0.6307(12) 0.1031(6) 0.043(3) Uani 1 1 d .
O9 O 0.0593(5) 0.6882(9) 0.0673(5) 0.059(3) Uani 1 1 d .
C10 C 0.1497(6) 0.6028(14) 0.2435(7) 0.052(4) Uani 1 1 d .
O10 O 0.1459(6) 0.6410(13) 0.2934(6) 0.081(4) Uani 1 1 d .
N1 N 0.1277(4) 0.2389(9) 0.1243(5) 0.031(2) Uani 1 1 d .
C11 C 0.1110(5) 0.1099(10) 0.1055(6) 0.030(2) Uani 1 1 d .
C12 C 0.1564(3) 0.0441(7) 0.0781(4) 0.032(2) Uani 1 1 d G
C13 C 0.2171(3) 0.0495(7) 0.1111(3) 0.038(3) Uani 1 1 d G
H13 H 0.2312 0.0981 0.1492 0.046 Uiso 1 1 calc R
C14 C 0.2567(3) -0.0176(8) 0.0873(4) 0.049(3) Uani 1 1 d G
H14 H 0.2973 -0.0140 0.1094 0.059 Uiso 1 1 calc R
C15 C 0.2356(3) -0.0902(8) 0.0303(4) 0.052(4) Uani 1 1 d G
H15 H 0.2621 -0.1351 0.0143 0.062 Uiso 1 1 calc R
C16 C 0.1749(4) -0.0956(8) -0.0027(4) 0.049(3) Uani 1 1 d G
H16 H 0.1608 -0.1442 -0.0408 0.059 Uiso 1 1 calc R
C17 C 0.1353(3) -0.0284(8) 0.0211(4) 0.046(3) Uani 1 1 d G
H17 H 0.0946 -0.0321 -0.0010 0.056 Uiso 1 1 calc R
C18 C 0.1030(4) 0.0381(7) 0.1650(3) 0.035(3) Uani 1 1 d G
C19 C 0.0621(4) -0.0559(8) 0.1510(4) 0.047(3) Uani 1 1 d G
H19 H 0.0399 -0.0715 0.1064 0.057 Uiso 1 1 calc R
C20 C 0.0546(5) -0.1265(8) 0.2035(5) 0.066(5) Uani 1 1 d G
H20 H 0.0273 -0.1894 0.1942 0.079 Uiso 1 1 calc R
C21 C 0.0879(5) -0.1032(9) 0.2701(4) 0.074(5) Uani 1 1 d G
H21 H 0.0829 -0.1505 0.3053 0.089 Uiso 1 1 calc R
C22 C 0.1287(5) -0.0093(9) 0.2841(3) 0.057(4) Uani 1 1 d G
H22 H 0.1510 0.0063 0.3287 0.069 Uiso 1 1 calc R
C23 C 0.1363(4) 0.0614(7) 0.2316(4) 0.042(3) Uani 1 1 d G
H23 H 0.1636 0.1243 0.2410 0.050 Uiso 1 1 calc R

loop_
_atom_site_aniso_label
_atom_site_aniso_U_11
_atom_site_aniso_U_22
_atom_site_aniso_U_33
_atom_site_aniso_U_23
_atom_site_aniso_U_13
_atom_site_aniso_U_12
Os1 0.0318(3) 0.0316(3) 0.0277(3) -0.00028(16) 0.0080(2) 0.00103(17)
Os2 0.0268(3) 0.0337(3) 0.0350(3) -0.00400(17) 0.0098(2) 0.00076(17)
Os3 0.0326(3) 0.0297(3) 0.0332(3) -0.00260(17) 0.0051(2) -0.00054(18)
C1 0.064(9) 0.032(6) 0.031(6) 0.006(5) 0.014(6) 0.009(6)
O1 0.101(9) 0.049(6) 0.046(6) -0.013(5) 0.001(6) -0.002(6)
C2 0.056(10) 0.051(8) 0.029(6) 0.021(5) 0.011(6) 0.010(6)
O2 0.029(5) 0.084(8) 0.074(7) 0.019(6) 0.024(5) 0.013(5)
C3 0.042(7) 0.044(7) 0.034(6) 0.004(6) 0.016(5) 0.000(6)
O3 0.053(6) 0.057(6) 0.058(6) 0.015(5) 0.017(5) -0.001(5)
C4 0.041(7) 0.042(7) 0.057(8) -0.012(6) 0.019(6) -0.005(6)
O4 0.057(7) 0.052(6) 0.100(9) 0.000(6) 0.036(6) 0.021(5)
C5 0.057(8) 0.024(6) 0.047(7) -0.008(5) 0.032(6) -0.011(5)
O5 0.092(10) 0.112(10) 0.038(6) 0.002(6) 0.028(6) 0.002(8)
C6 0.020(6) 0.067(9) 0.061(8) -0.010(7) 0.019(6) -0.006(6)
O6 0.038(6) 0.055(6) 0.120(10) -0.026(7) 0.022(6) -0.019(5)
C7 0.043(8) 0.043(7) 0.035(6) -0.006(6) 0.004(5) -0.008(6)
O7 0.052(6) 0.049(6) 0.066(7) 0.007(5) -0.008(5) 0.007(5)
C8 0.038(8) 0.045(7) 0.043(7) -0.004(6) 0.007(6) -0.003(6)
O8 0.054(7) 0.073(7) 0.066(7) 0.014(6) 0.017(5) -0.010(6)
C9 0.050(9) 0.039(8) 0.037(7) -0.016(5) 0.007(6) 0.008(6)
O9 0.070(7) 0.044(6) 0.055(6) -0.004(5) 0.008(5) 0.022(5)
C10 0.039(8) 0.058(9) 0.046(8) -0.003(7) -0.008(6) -0.003(7)
O10 0.076(9) 0.114(11) 0.049(7) -0.018(6) 0.013(6) 0.028(7)
N1 0.030(5) 0.029(5) 0.033(5) -0.003(4) 0.008(4) -0.004(4)
C11 0.040(6) 0.015(5) 0.037(6) -0.010(4) 0.012(5) 0.003(4)
C12 0.042(7) 0.022(5) 0.037(6) 0.003(4) 0.017(5) 0.007(5)
C13 0.029(6) 0.042(7) 0.042(6) -0.009(5) 0.007(5) -0.001(5)
C14 0.048(8) 0.046(8) 0.053(8) -0.011(6) 0.014(6) 0.003(6)
C15 0.064(10) 0.044(8) 0.055(8) -0.012(6) 0.028(7) 0.009(7)
C16 0.058(9) 0.033(7) 0.057(8) -0.016(6) 0.018(7) -0.005(6)
C17 0.046(8) 0.051(8) 0.045(7) -0.011(6) 0.017(6) -0.004(6)
C18 0.031(6) 0.036(6) 0.040(6) 0.000(5) 0.013(5) 0.002(5)
C19 0.063(9) 0.042(7) 0.041(7) -0.004(6) 0.023(6) -0.015(7)
C20 0.074(12) 0.061(10) 0.073(11) -0.005(8) 0.039(9) -0.026(8)
C21 0.094(14) 0.057(10) 0.087(13) 0.006(9) 0.051(11) -0.009(10)
C22 0.078(11) 0.054(9) 0.043(7) 0.017(6) 0.022(7) 0.015(8)
C23 0.039(7) 0.039(7) 0.048(7) 0.006(6) 0.013(6) 0.005(6)

loop_
_atom_type_symbol
_atom_type_description
_atom_type_scat_dispersion_real
_atom_type_scat_dispersion_imag
_atom_type_scat_source
C C 0.0033 0.0016 'International Tables Vol C Tables 4.2.6.8 and 6.1.1.4'
H H 0.0000 0.0000 'International Tables Vol C Tables 4.2.6.8 and 6.1.1.4'
N N 0.0061 0.0033 'International Tables Vol C Tables 4.2.6.8 and 6.1.1.4'
O O 0.0106 0.0060 'International Tables Vol C Tables 4.2.6.8 and 6.1.1.4'
Os Os -1.2165 7.6030 'International Tables Vol C Tables 4.2.6.8 and 6.1.1.4'

loop_
_geom_angle_atom_site_label_1
_geom_angle_atom_site_label_2
_geom_angle_atom_site_label_3
_geom_angle
C2 Os1 C3 93.1(5)
C2 Os1 C1 97.7(6)
C3 Os1 C1 91.7(5)
C2 Os1 N1 95.8(4)
C3 Os1 N1 168.3(5)
C1 Os1 N1 94.8(4)
C2 Os1 Os2 133.0(4)
C3 Os1 Os2 119.9(4)
C1 Os1 Os2 112.5(4)
N1 Os1 Os2 48.4(3)
C2 Os1 Os3 91.0(4)
C3 Os1 Os3 88.2(4)
C1 Os1 Os3 171.3(4)
N1 Os1 Os3 83.9(3)
Os2 Os1 Os3 60.41(2)
C5 Os2 C4 90.1(6)
C5 Os2 C6 96.8(6)
C4 Os2 C6 92.3(6)
C5 Os2 N1 99.0(5)
C4 Os2 N1 168.3(5)
C6 Os2 N1 93.9(5)
C5 Os2 Os1 135.2(4)
C4 Os2 Os1 119.7(4)
C6 Os2 Os1 113.1(4)
N1 Os2 Os1 48.6(3)
C5 Os2 Os3 90.4(4)
C4 Os2 Os3 88.4(4)
C6 Os2 Os3 172.8(4)
N1 Os2 Os3 84.2(3)
Os1 Os2 Os3 60.63(2)
C8 Os3 C7 93.3(6)
C8 Os3 C9 92.6(6)
C7 Os3 C9 169.5(5)
C8 Os3 C10 102.8(6)
C7 Os3 C10 93.7(6)
C9 Os3 C10 93.4(6)
C8 Os3 Os2 160.3(4)
C7 Os3 Os2 86.7(4)
C9 Os3 Os2 84.9(4)
C10 Os3 Os2 96.8(5)
C8 Os3 Os1 101.4(4)
C7 Os3 Os1 85.8(4)
C9 Os3 Os1 84.6(3)
C10 Os3 Os1 155.8(5)
Os2 Os3 Os1 58.96(2)
O1 C1 Os1 174.4(11)
O2 C2 Os1 178.4(13)
O3 C3 Os1 179.1(13)
O4 C4 Os2 176.2(14)
O5 C5 Os2 177.5(13)
O6 C6 Os2 176.4(15)
O7 C7 Os3 177.9(14)
O8 C8 Os3 178.9(13)
O9 C9 Os3 178.3(12)
O10 C10 Os3 177.0(14)
C11 N1 Os2 120.5(7)
C11 N1 Os1 121.3(7)
Os2 N1 Os1 83.0(3)
N1 C11 C18 112.1(8)
N1 C11 C12 113.2(9)
C18 C11 C12 108.1(8)
C13 C12 C17 120.0
C13 C12 C11 121.6(6)
C17 C12 C11 118.3(6)
C12 C13 C14 120.0
C15 C14 C13 120.0
C16 C15 C14 120.0
C17 C16 C15 120.0
C16 C17 C12 120.0
C19 C18 C23 120.0
C19 C18 C11 117.9(6)
C23 C18 C11 122.1(6)
C18 C19 C20 120.0
C19 C20 C21 120.0
C22 C21 C20 120.0
C23 C22 C21 120.0
C22 C23 C18 120.0

loop_
_geom_bond_atom_site_label_1
_geom_bond_atom_site_label_2
_geom_bond_distance
Os1 C2 1.888(15)
Os1 C3 1.904(13)
Os1 C1 1.917(13)
Os1 N1 2.114(9)
Os1 Os2 2.7979(9)
Os1 Os3 2.8459(9)
Os2 C5 1.873(13)
Os2 C4 1.927(14)
Os2 C6 1.941(14)
Os2 N1 2.109(10)
Os2 Os3 2.8398(8)
Os3 C8 1.892(15)
Os3 C7 1.925(14)
Os3 C9 1.933(13)
Os3 C10 1.927(16)
C1 O1 1.123(15)
C2 O2 1.164(17)
C3 O3 1.156(16)
C4 O4 1.117(17)
C5 O5 1.161(16)
C6 O6 1.112(16)
C7 O7 1.144(17)
C8 O8 1.163(17)
C9 O9 1.158(15)
C10 O10 1.140(19)
N1 C11 1.507(13)
C11 C18 1.521(13)
C11 C12 1.528(12)
C12 C13 1.3900
C12 C17 1.3900
C13 C14 1.3900
C14 C15 1.3900
C15 C16 1.3900
C16 C17 1.3900
C18 C19 1.3900
C18 C23 1.3900
C19 C20 1.3900
C20 C21 1.3900
C21 C22 1.3900
C22 C23 1.3900
